data_1544203
loop_
_publ_author_name
'Adachi, Shinya'
'Kumagai, Naoya'
'Shibasaki, Masakatsu'

_publ_section_title
;
 Pyramidalization/twisting of the amide functional group via remote steric
 congestion triggered by metal coordination.
;
_journal_issue 1
_journal_name_full 'Chemical science'
_journal_page_first 85
_journal_page_last 90
_journal_paper_doi 10.1039/c6sc03669d
_journal_volume 8
_journal_year 2017
_chemical_formula_moiety 'C54 H40 F2 N6 O2 Pd'
_chemical_formula_sum 'C54 H40 F2 N6 O2 Pd'
_chemical_formula_weight 949.35
_space_group_crystal_system triclinic
_space_group_IT_number 2
_space_group_name_Hall '-P 1'
_space_group_name_H-M_alt 'P -1'
_symmetry_space_group_name_Hall '-P 1'
_symmetry_space_group_name_H-M 'P -1'
_atom_sites_solution_hydrogens geom
_atom_sites_solution_primary direct
_atom_sites_solution_secondary difmap
_audit_update_record
;
2016-07-20 deposited with the CCDC.
2016-09-23 downloaded from the CCDC.
;
_cell_angle_alpha 97.072(7)
_cell_angle_beta 99.663(7)
_cell_angle_gamma 102.242(7)
_cell_formula_units_Z 2
_cell_length_a 10.7056(3)
_cell_length_b 16.7664(4)
_cell_length_c 18.6108(5)
_cell_measurement_reflns_used 27113
_cell_measurement_temperature 93
_cell_measurement_theta_max 68.30
_cell_measurement_theta_min 3.36
_cell_volume 3174.3(2)
_computing_cell_refinement 'RAPID AUTO'
_computing_data_collection 'RAPID AUTO (Rigaku, ????)'
_computing_data_reduction 'RAPID AUTO'
_computing_molecular_graphics 'CrystalStructure 4.2.1'
_computing_publication_material 'CrystalStructure 4.2.1 (Rigaku, 2016)'
_computing_structure_refinement 'SHELXL Version 2014/7 (Sheldrick, 2008)'
_computing_structure_solution 'SHELXT Version 2014/5 (Sheldrick, 2014)'
_diffrn_ambient_temperature 93
_diffrn_detector_area_resol_mean 10.000
_diffrn_measured_fraction_theta_full 0.983
_diffrn_measured_fraction_theta_max 0.982
_diffrn_measurement_device_type 'Rigaku R-AXIS RAPID'
_diffrn_measurement_method \w
_diffrn_radiation_type 'Cu K\a'
_diffrn_radiation_wavelength 1.54187
_diffrn_reflns_av_R_equivalents 0.0884
_diffrn_reflns_Laue_measured_fraction_full 0.983
_diffrn_reflns_Laue_measured_fraction_max 0.982
_diffrn_reflns_limit_h_max 12
_diffrn_reflns_limit_h_min -12
_diffrn_reflns_limit_k_max 20
_diffrn_reflns_limit_k_min -20
_diffrn_reflns_limit_l_max 21
_diffrn_reflns_limit_l_min -22
_diffrn_reflns_number 37622
_diffrn_reflns_point_group_measured_fraction_full 0.983
_diffrn_reflns_point_group_measured_fraction_max 0.982
_diffrn_reflns_theta_full 67.687
_diffrn_reflns_theta_max 68.232
_diffrn_reflns_theta_min 3.353
_diffrn_standards_number 0
_exptl_absorpt_coefficient_mu 2.689
_exptl_absorpt_correction_T_max 0.874
_exptl_absorpt_correction_T_min 0.413
_exptl_absorpt_correction_type multi-scan
_exptl_absorpt_process_details 'ABSCOR (Rigaku, 1995)'
_exptl_crystal_colour yellow
_exptl_crystal_density_diffrn 0.993
_exptl_crystal_density_method 'not measured'
_exptl_crystal_description platelet
_exptl_crystal_F_000 972.00
_exptl_crystal_size_max 0.200
_exptl_crystal_size_mid 0.200
_exptl_crystal_size_min 0.050
_refine_diff_density_max 1.15
_refine_diff_density_min -0.81
_refine_ls_extinction_method none
_refine_ls_goodness_of_fit_ref 1.117
_refine_ls_hydrogen_treatment constr
_refine_ls_number_parameters 589
_refine_ls_number_reflns 11413
_refine_ls_number_restraints 84
_refine_ls_R_factor_all 0.0797
_refine_ls_R_factor_gt 0.0659
_refine_ls_shift/su_max 0.003
_refine_ls_structure_factor_coef Fsqd
_refine_ls_weighting_details 'w = 1/[\s^2^(Fo^2^)+(0.0892P)^2^+0.6238P] where P=(Fo^2^+2Fc^2^)/3'
_refine_ls_weighting_scheme calc
_refine_ls_wR_factor_gt 0.1948
_refine_ls_wR_factor_ref 0.2041
_reflns_Friedel_coverage 0.000
_reflns_number_gt 8185
_reflns_number_total 11413
_reflns_threshold_expression F^2^>2.0\s(F^2^)
_cod_data_source_file c6sc03669d2.cif
_cod_data_source_block 160412adachi
_cod_depositor_comments
;Adding full bibliography for 1544197--1544204.cif.

 Adding full bibliography for 1544197--1544204.cif.
;
_cod_database_code 1544203
_platon_squeeze_void_probe_radius 1.20

loop_
_space_group_symop_id
_space_group_symop_operation_xyz
1 +X,+Y,+Z
2 -X,-Y,-Z

loop_
_atom_site_label
_atom_site_type_symbol
_atom_site_fract_x
_atom_site_fract_y
_atom_site_fract_z
_atom_site_U_iso_or_equiv
_atom_site_adp_type
_atom_site_occupancy
_atom_site_site_symmetry_order
_atom_site_calc_flag
_atom_site_refinement_flags_posn
_atom_site_refinement_flags_adp
_atom_site_refinement_flags_occupancy
Pd1 Pd 0.5000 0.5000 0.0000 0.05770(15) Uani 1 2 d S . P
Pd2 Pd 0.0000 0.0000 0.5000 0.08046(18) Uani 1 2 d S . P
F12 F -0.1252(5) -0.06000(19) 0.0891(2) 0.1606(18) Uani 1 1 d . . .
F22 F -0.6171(4) 0.0987(3) 0.0324(2) 0.1444(14) Uani 1 1 d . . .
O6 O -0.1343(4) -0.0998(2) 0.3212(2) 0.1006(11) Uani 1 1 d . . .
O19 O 0.4364(3) 0.3852(2) 0.1412(2) 0.0812(9) Uani 1 1 d . . .
N3 N 0.3029(3) 0.45245(19) 0.07825(18) 0.0605(8) Uani 1 1 d . . .
N5 N 0.4176(3) 0.5184(2) 0.08739(18) 0.0579(8) Uani 1 1 d . . .
N9 N 0.0367(4) 0.0120(3) 0.3567(2) 0.0820(11) Uani 1 1 d . . .
N11 N 0.0511(4) 0.1075(3) 0.4614(2) 0.0855(11) Uani 1 1 d . . .
N17 N 0.0771(4) -0.0336(3) 0.4134(2) 0.0813(11) Uani 1 1 d . . .
N50 N 0.3072(3) 0.46644(19) -0.04486(19) 0.0619(9) Uani 1 1 d . . .
C4 C 0.3589(5) 0.5824(3) 0.1988(3) 0.0696(12) Uani 1 1 d . . .
C8 C 0.1154(4) 0.4431(3) -0.1378(3) 0.0692(11) Uani 1 1 d . . .
H8 H 0.0759 0.4404 -0.1880 0.083 Uiso 1 1 calc R U .
C10 C 0.2323(4) 0.4465(2) 0.0046(2) 0.0589(10) Uani 1 1 d . . .
C13 C 0.3288(5) 0.3810(3) 0.1049(3) 0.0675(11) Uani 1 1 d . . .
C14 C 0.2489(4) 0.4665(3) -0.1151(2) 0.0679(11) Uani 1 1 d . . .
H14 H 0.3013 0.4830 -0.1496 0.082 Uiso 1 1 calc R U .
C16 C -0.0905(6) -0.0285(3) 0.3157(3) 0.0824(14) Uani 1 1 d . . .
C18 C 0.0968(4) 0.4260(2) -0.0140(2) 0.0642(10) Uani 1 1 d . . .
H18 H 0.0454 0.4138 0.0220 0.077 Uiso 1 1 calc R U .
C20 C 0.0800(5) 0.1833(3) 0.4992(3) 0.0943(16) Uani 1 1 d . . .
H20 H 0.0730 0.1912 0.5496 0.113 Uiso 1 1 calc R U .
C21 C 0.3215(8) -0.0593(9) 0.3259(5) 0.256(6) Uani 1 1 d . U .
H21 H 0.3812 -0.0251 0.3674 0.307 Uiso 1 1 calc R U .
C25 C 0.6391(5) 0.6789(3) 0.2060(3) 0.0837(14) Uani 1 1 d . . .
H25 H 0.6269 0.6554 0.2489 0.100 Uiso 1 1 calc R U .
C26 C 0.4368(4) 0.5796(3) 0.1398(2) 0.0627(10) Uani 1 1 d . . .
C27 C 0.0403(4) 0.4239(3) -0.0861(3) 0.0708(12) Uani 1 1 d . . .
H27 H -0.0520 0.4090 -0.1008 0.085 Uiso 1 1 calc R U .
C28 C 0.0118(6) 0.1495(3) 0.0702(4) 0.1012(18) Uani 1 1 d . . .
H28 H -0.0149 0.1925 0.0474 0.121 Uiso 1 1 calc R U .
C29 C -0.2695(5) -0.0203(3) 0.2210(3) 0.0852(14) Uani 1 1 d . . .
H29 H -0.2959 -0.0783 0.2198 0.102 Uiso 1 1 calc R U .
C30 C -0.1573(5) 0.0188(3) 0.2687(3) 0.0834(14) Uani 1 1 d . . .
H30 H -0.1227 0.0764 0.2714 0.100 Uiso 1 1 calc R U .
C31 C 0.6679(5) 0.7512(3) 0.0824(3) 0.0874(14) Uani 1 1 d . . .
H31 H 0.6772 0.7778 0.0407 0.105 Uiso 1 1 calc R U .
C33 C 0.3006(5) 0.6472(3) 0.2099(3) 0.0765(13) Uani 1 1 d . . .
H33 H 0.3099 0.6890 0.1797 0.092 Uiso 1 1 calc R U .
C34 C 0.2370(5) 0.2399(3) 0.1165(3) 0.0820(14) Uani 1 1 d . . .
H34 H 0.3213 0.2423 0.1441 0.098 Uiso 1 1 calc R U .
C35 C -0.3544(6) 0.0139(4) 0.1717(3) 0.0858(14) Uani 1 1 d . . .
C36 C 0.1581(6) -0.0784(4) 0.4017(3) 0.0882(15) Uani 1 1 d . . .
C37 C 0.7499(6) 0.7398(3) 0.2090(3) 0.0963(16) Uani 1 1 d . . .
H37 H 0.8155 0.7569 0.2527 0.116 Uiso 1 1 calc R U .
C38 C 0.1388(6) 0.1620(3) 0.1084(3) 0.0853(15) Uani 1 1 d . . .
C39 C -0.5519(6) -0.0134(5) 0.0775(4) 0.113(2) Uani 1 1 d . . .
H39 H -0.6256 -0.0506 0.0459 0.135 Uiso 1 1 calc R U .
C40 C 0.7626(6) 0.7750(3) 0.1469(4) 0.0973(17) Uani 1 1 d . . .
H40 H 0.8386 0.8169 0.1481 0.117 Uiso 1 1 calc R U .
C42 C -0.0760(7) 0.0752(4) 0.0651(4) 0.114(2) Uani 1 1 d . . .
H42 H -0.1631 0.0672 0.0389 0.137 Uiso 1 1 calc R U .
C43 C 0.5583(5) 0.6873(3) 0.0799(3) 0.0766(13) Uani 1 1 d . . .
H43 H 0.4935 0.6691 0.0360 0.092 Uiso 1 1 calc R U .
C44 C -0.4621(6) -0.0429(4) 0.1233(3) 0.1003(17) Uani 1 1 d . . .
H44 H -0.4725 -0.1008 0.1224 0.120 Uiso 1 1 calc R U .
C45 C 0.5448(4) 0.6512(3) 0.1413(3) 0.0722(12) Uani 1 1 d . . .
C46 C 0.1996(7) -0.0948(4) 0.3300(4) 0.1055(18) Uani 1 1 d . U .
C47 C -0.3393(7) 0.0977(4) 0.1700(3) 0.1037(18) Uani 1 1 d . . .
H47 H -0.2677 0.1362 0.2021 0.124 Uiso 1 1 calc R U .
C48 C 0.3477(6) 0.5233(4) 0.2446(3) 0.0985(17) Uani 1 1 d . . .
H48 H 0.3865 0.4778 0.2373 0.118 Uiso 1 1 calc R U .
C49 C 0.1605(7) -0.1623(3) 0.2050(3) 0.1004(16) Uani 1 1 d . U .
H49 H 0.1026 -0.1983 0.1639 0.120 Uiso 1 1 calc R U .
C51 C 0.2287(5) 0.6519(4) 0.2643(3) 0.0876(15) Uani 1 1 d . . .
H51 H 0.1870 0.6961 0.2710 0.105 Uiso 1 1 calc R U .
C52 C -0.0406(9) 0.0150(4) 0.0961(5) 0.122(3) Uani 1 1 d . . .
C53 C -0.4282(9) 0.1262(5) 0.1218(4) 0.120(2) Uani 1 1 d . . .
H53 H -0.4164 0.1835 0.1191 0.144 Uiso 1 1 calc R U .
C55 C -0.5326(8) 0.0693(6) 0.0785(4) 0.114(2) Uani 1 1 d . . .
C56 C 0.1204(7) 0.2513(4) 0.4660(3) 0.111(2) Uani 1 1 d . . .
H56 H 0.1408 0.3057 0.4934 0.133 Uiso 1 1 calc R U .
C57 C 0.2125(6) -0.1147(4) 0.4646(3) 0.0975(16) Uani 1 1 d . . .
C58 C 0.2172(7) 0.5921(4) 0.3093(3) 0.1007(18) Uani 1 1 d . . .
H58 H 0.1656 0.5939 0.3460 0.121 Uiso 1 1 calc R U .
C59 C 0.1176(6) -0.1457(4) 0.2719(3) 0.0977(17) Uani 1 1 d . U .
H59 H 0.0311 -0.1705 0.2757 0.117 Uiso 1 1 calc R U .
C60 C 0.0638(6) 0.0963(3) 0.3898(3) 0.0878(15) Uani 1 1 d . . .
C61 C 0.2612(6) -0.0655(4) 0.5342(4) 0.1096(19) Uani 1 1 d . . .
H61 H 0.2653 -0.0079 0.5414 0.132 Uiso 1 1 calc R U .
C62 C 0.1747(7) 0.0994(4) 0.1427(4) 0.118(2) Uani 1 1 d . . .
H62 H 0.2605 0.1068 0.1705 0.142 Uiso 1 1 calc R U .
C63 C 0.2807(7) 0.5309(4) 0.3003(3) 0.115(2) Uani 1 1 d . . .
H63 H 0.2784 0.4922 0.3336 0.138 Uiso 1 1 calc R U .
C64 C 0.0798(9) 0.0232(4) 0.1355(5) 0.135(3) Uani 1 1 d . . .
H64 H 0.1017 -0.0211 0.1582 0.162 Uiso 1 1 calc R U .
C65 C 0.2204(4) 0.3074(3) 0.0894(3) 0.0713(12) Uani 1 1 d . . .
H65 H 0.1390 0.3079 0.0601 0.086 Uiso 1 1 calc R U .
C66 C 0.3034(8) -0.1038(7) 0.5924(4) 0.141(3) Uani 1 1 d . . .
H66 H 0.3426 -0.0717 0.6396 0.169 Uiso 1 1 calc R U .
C67 C 0.1305(6) 0.2390(4) 0.3927(4) 0.114(2) Uani 1 1 d . . .
H67 H 0.1551 0.2851 0.3688 0.136 Uiso 1 1 calc R U .
C70 C 0.2047(7) -0.1984(5) 0.4549(4) 0.126(2) Uani 1 1 d . . .
H70 H 0.1736 -0.2307 0.4071 0.151 Uiso 1 1 calc R U .
C71 C 0.1048(6) 0.1595(4) 0.3543(3) 0.1011(18) Uani 1 1 d . . .
H71 H 0.1156 0.1496 0.3046 0.121 Uiso 1 1 calc R U .
C74 C 0.2416(9) -0.2351(6) 0.5139(6) 0.161(3) Uani 1 1 d . . .
H74 H 0.2342 -0.2931 0.5072 0.193 Uiso 1 1 calc R U .
C75 C 0.2887(12) -0.1888(8) 0.5820(5) 0.187(4) Uani 1 1 d . . .
H75 H 0.3119 -0.2150 0.6230 0.224 Uiso 1 1 calc R U .
C79 C 0.3565(9) -0.0747(10) 0.2585(6) 0.284(7) Uani 1 1 d . U .
H79 H 0.4400 -0.0459 0.2529 0.340 Uiso 1 1 calc R U .
C83 C 0.2786(8) -0.1285(7) 0.1996(5) 0.156(4) Uani 1 1 d . U .
H83 H 0.3096 -0.1411 0.1556 0.187 Uiso 1 1 calc R U .

loop_
_atom_site_aniso_label
_atom_site_aniso_U_11
_atom_site_aniso_U_22
_atom_site_aniso_U_33
_atom_site_aniso_U_23
_atom_site_aniso_U_13
_atom_site_aniso_U_12
Pd1 0.0585(3) 0.0506(2) 0.0632(3) 0.00332(19) 0.0224(2) 0.00660(18)
Pd2 0.0888(4) 0.0751(3) 0.0798(3) 0.0037(3) 0.0232(3) 0.0246(3)
F12 0.230(4) 0.0653(19) 0.196(4) 0.008(2) 0.138(4) -0.011(2)
F22 0.163(4) 0.190(4) 0.124(3) 0.058(3) 0.052(3) 0.102(3)
O6 0.126(3) 0.075(2) 0.093(2) 0.0083(19) 0.011(2) 0.018(2)
O19 0.072(2) 0.076(2) 0.102(2) 0.0222(18) 0.0264(19) 0.0202(17)
N3 0.061(2) 0.0547(19) 0.064(2) 0.0066(15) 0.0226(16) 0.0052(15)
N5 0.058(2) 0.0529(19) 0.0564(19) 0.0033(15) 0.0141(15) 0.0017(15)
N9 0.095(3) 0.072(3) 0.080(3) 0.006(2) 0.023(2) 0.024(2)
N11 0.087(3) 0.080(3) 0.088(3) 0.005(2) 0.023(2) 0.019(2)
N17 0.093(3) 0.080(3) 0.075(3) 0.005(2) 0.021(2) 0.030(2)
N50 0.066(2) 0.0485(18) 0.072(2) 0.0094(16) 0.0276(17) 0.0037(15)
C4 0.075(3) 0.065(3) 0.070(3) 0.002(2) 0.026(2) 0.015(2)
C8 0.065(3) 0.067(3) 0.072(3) 0.005(2) 0.013(2) 0.012(2)
C10 0.070(3) 0.042(2) 0.063(2) 0.0051(17) 0.017(2) 0.0093(18)
C13 0.070(3) 0.062(3) 0.077(3) 0.013(2) 0.031(2) 0.015(2)
C14 0.074(3) 0.062(3) 0.068(3) 0.006(2) 0.024(2) 0.012(2)
C16 0.105(4) 0.070(3) 0.075(3) 0.002(3) 0.034(3) 0.020(3)
C18 0.060(2) 0.059(2) 0.074(3) 0.009(2) 0.023(2) 0.0083(19)
C20 0.107(4) 0.073(3) 0.095(4) -0.004(3) 0.015(3) 0.017(3)
C21 0.108(5) 0.460(16) 0.126(6) -0.063(8) 0.057(5) -0.056(8)
C25 0.087(3) 0.065(3) 0.088(3) -0.005(2) 0.016(3) 0.006(2)
C26 0.066(3) 0.054(2) 0.067(3) 0.006(2) 0.018(2) 0.0104(19)
C27 0.062(3) 0.058(2) 0.093(3) 0.009(2) 0.024(2) 0.012(2)
C28 0.096(4) 0.068(3) 0.144(5) 0.029(3) 0.043(4) 0.008(3)
C29 0.095(4) 0.085(3) 0.080(3) 0.016(3) 0.034(3) 0.017(3)
C30 0.099(4) 0.072(3) 0.082(3) 0.005(3) 0.030(3) 0.021(3)
C31 0.093(4) 0.066(3) 0.107(4) 0.015(3) 0.033(3) 0.014(3)
C33 0.081(3) 0.077(3) 0.072(3) 0.000(2) 0.024(2) 0.020(3)
C34 0.071(3) 0.076(3) 0.115(4) 0.032(3) 0.040(3) 0.026(2)
C35 0.100(4) 0.092(4) 0.077(3) 0.018(3) 0.039(3) 0.030(3)
C36 0.093(4) 0.090(4) 0.081(3) 0.007(3) 0.022(3) 0.020(3)
C37 0.099(4) 0.072(3) 0.099(4) -0.005(3) 0.009(3) -0.002(3)
C38 0.097(4) 0.065(3) 0.115(4) 0.034(3) 0.056(3) 0.027(3)
C39 0.101(4) 0.152(7) 0.102(5) 0.037(4) 0.029(4) 0.047(4)
C40 0.109(4) 0.058(3) 0.114(4) 0.000(3) 0.024(4) 0.000(3)
C42 0.119(5) 0.085(4) 0.134(5) 0.026(4) 0.045(4) -0.003(4)
C43 0.080(3) 0.055(2) 0.099(4) 0.008(2) 0.033(3) 0.017(2)
C44 0.105(4) 0.118(5) 0.090(4) 0.029(4) 0.038(3) 0.030(4)
C45 0.073(3) 0.056(2) 0.085(3) -0.003(2) 0.023(2) 0.012(2)
C46 0.105(4) 0.116(5) 0.097(4) 0.004(3) 0.038(3) 0.023(4)
C47 0.128(5) 0.092(4) 0.104(4) 0.022(3) 0.044(4) 0.035(4)
C48 0.137(5) 0.090(4) 0.092(4) 0.025(3) 0.059(3) 0.045(3)
C49 0.129(5) 0.080(4) 0.100(4) 0.012(3) 0.038(4) 0.030(3)
C51 0.091(4) 0.102(4) 0.076(3) -0.004(3) 0.033(3) 0.035(3)
C52 0.162(7) 0.068(4) 0.153(6) 0.017(4) 0.107(6) 0.010(4)
C53 0.169(7) 0.104(5) 0.119(5) 0.037(4) 0.064(5) 0.064(5)
C55 0.131(6) 0.146(7) 0.099(5) 0.043(5) 0.051(4) 0.072(5)
C56 0.148(6) 0.079(4) 0.093(4) 0.002(3) 0.025(4) 0.007(4)
C57 0.112(4) 0.095(4) 0.100(4) 0.011(3) 0.033(3) 0.049(3)
C58 0.122(5) 0.110(5) 0.082(4) 0.009(3) 0.051(3) 0.033(4)
C59 0.113(4) 0.080(4) 0.102(4) 0.006(3) 0.041(3) 0.016(3)
C60 0.098(4) 0.073(3) 0.094(4) 0.006(3) 0.027(3) 0.020(3)
C61 0.115(5) 0.123(5) 0.099(4) -0.008(4) 0.030(4) 0.056(4)
C62 0.126(5) 0.083(4) 0.176(6) 0.050(4) 0.077(5) 0.037(3)
C63 0.174(7) 0.100(4) 0.103(4) 0.040(4) 0.079(4) 0.051(4)
C64 0.172(7) 0.080(4) 0.204(8) 0.072(5) 0.110(7) 0.059(5)
C65 0.070(3) 0.064(3) 0.084(3) 0.020(2) 0.028(2) 0.011(2)
C66 0.169(7) 0.179(8) 0.092(5) -0.006(5) 0.026(5) 0.095(7)
C67 0.134(5) 0.086(4) 0.109(5) 0.017(4) 0.027(4) 0.000(4)
C70 0.164(7) 0.127(6) 0.103(5) 0.016(4) 0.031(4) 0.071(5)
C71 0.113(5) 0.096(4) 0.090(4) 0.012(3) 0.028(3) 0.013(3)
C74 0.210(9) 0.141(7) 0.165(8) 0.034(6) 0.036(7) 0.111(7)
C75 0.281(13) 0.222(12) 0.109(6) 0.059(7) 0.056(7) 0.139(11)
C79 0.125(7) 0.486(18) 0.155(8) -0.107(9) 0.075(6) -0.058(9)
C83 0.108(5) 0.224(10) 0.121(6) -0.021(5) 0.054(4) 0.010(5)

loop_
_atom_type_symbol
_atom_type_description
_atom_type_scat_dispersion_real
_atom_type_scat_dispersion_imag
_atom_type_scat_source
H H 0.0000 0.0000
;
International Tables for Crystallography
(Vol. C, Table 6.1.1.4)
;
F F 0.0727 0.0534
;
International Tables for Crystallography
(Vol. C, Tables 4.2.6.8 and 6.1.1.4)
;
N N 0.0311 0.0180
;
International Tables for Crystallography
(Vol. C, Tables 4.2.6.8 and 6.1.1.4)
;
O O 0.0492 0.0322
;
International Tables for Crystallography
(Vol. C, Tables 4.2.6.8 and 6.1.1.4)
;
Pd Pd 0.1215 3.9337
;
International Tables for Crystallography
(Vol. C, Tables 4.2.6.8 and 6.1.1.4)
;
C C 0.0181 0.0091
;
International Tables for Crystallography
(Vol. C, Tables 4.2.6.8 and 6.1.1.4)
;

loop_
_geom_angle_atom_site_label_1
_geom_angle_atom_site_label_2
_geom_angle_atom_site_label_3
_geom_angle
_geom_angle_site_symmetry_1
_geom_angle_site_symmetry_3
N5 Pd1 N5 180.0 2_665 .
N5 Pd1 N50 102.92(13) 2_665 .
N5 Pd1 N50 77.09(13) . .
N5 Pd1 N50 77.09(13) 2_665 2_665
N5 Pd1 N50 102.91(13) . 2_665
N50 Pd1 N50 180.0 . 2_665
N17 Pd2 N17 180.0 . 2_556
N17 Pd2 N11 77.19(18) . .
N17 Pd2 N11 102.81(18) 2_556 .
N17 Pd2 N11 102.81(18) . 2_556
N17 Pd2 N11 77.19(18) 2_556 2_556
N11 Pd2 N11 180.0 . 2_556
C13 N3 C10 120.5(3) . .
C13 N3 N5 113.3(3) . .
C10 N3 N5 106.2(3) . .
C26 N5 N3 118.4(3) . .
C26 N5 Pd1 133.0(3) . .
N3 N5 Pd1 107.8(2) . .
C60 N9 C16 120.1(4) . .
C60 N9 N17 107.4(4) . .
C16 N9 N17 110.6(4) . .
C20 N11 C60 119.4(5) . .
C20 N11 Pd2 127.3(4) . .
C60 N11 Pd2 113.2(3) . .
C36 N17 N9 117.8(4) . .
C36 N17 Pd2 135.0(4) . .
N9 N17 Pd2 106.9(3) . .
C10 N50 C14 119.0(4) . .
C10 N50 Pd1 113.1(3) . .
C14 N50 Pd1 127.8(3) . .
C33 C4 C48 119.1(5) . .
C33 C4 C26 118.9(4) . .
C48 C4 C26 121.9(4) . .
C14 C8 C27 118.5(4) . .
C14 C8 H8 120.8 . .
C27 C8 H8 120.8 . .
N50 C10 C18 122.4(4) . .
N50 C10 N3 114.8(3) . .
C18 C10 N3 122.8(4) . .
O19 C13 N3 118.8(4) . .
O19 C13 C65 124.4(4) . .
N3 C13 C65 116.8(4) . .
N50 C14 C8 121.6(4) . .
N50 C14 H14 119.2 . .
C8 C14 H14 119.2 . .
O6 C16 N9 118.3(5) . .
O6 C16 C30 124.7(5) . .
N9 C16 C30 117.0(5) . .
C27 C18 C10 117.4(4) . .
C27 C18 H18 121.3 . .
C10 C18 H18 121.3 . .
N11 C20 C56 120.8(6) . .
N11 C20 H20 119.6 . .
C56 C20 H20 119.6 . .
C46 C21 C79 116.7(8) . .
C46 C21 H21 121.7 . .
C79 C21 H21 121.7 . .
C37 C25 C45 121.4(5) . .
C37 C25 H25 119.3 . .
C45 C25 H25 119.3 . .
N5 C26 C45 116.9(4) . .
N5 C26 C4 124.5(4) . .
C45 C26 C4 118.6(4) . .
C18 C27 C8 121.1(4) . .
C18 C27 H27 119.5 . .
C8 C27 H27 119.5 . .
C42 C28 C38 120.3(6) . .
C42 C28 H28 119.8 . .
C38 C28 H28 119.8 . .
C30 C29 C35 128.8(5) . .
C30 C29 H29 115.6 . .
C35 C29 H29 115.6 . .
C29 C30 C16 119.0(5) . .
C29 C30 H30 120.5 . .
C16 C30 H30 120.5 . .
C40 C31 C43 118.8(5) . .
C40 C31 H31 120.6 . .
C43 C31 H31 120.6 . .
C4 C33 C51 120.4(5) . .
C4 C33 H33 119.8 . .
C51 C33 H33 119.8 . .
C65 C34 C38 126.8(5) . .
C65 C34 H34 116.6 . .
C38 C34 H34 116.6 . .
C47 C35 C44 118.9(6) . .
C47 C35 C29 124.2(6) . .
C44 C35 C29 116.9(5) . .
N17 C36 C57 116.6(5) . .
N17 C36 C46 124.5(5) . .
C57 C36 C46 118.9(5) . .
C40 C37 C25 118.1(5) . .
C40 C37 H37 121.0 . .
C25 C37 H37 121.0 . .
C62 C38 C28 118.9(5) . .
C62 C38 C34 117.9(6) . .
C28 C38 C34 123.1(5) . .
C55 C39 C44 118.9(7) . .
C55 C39 H39 120.6 . .
C44 C39 H39 120.6 . .
C37 C40 C31 122.0(5) . .
C37 C40 H40 119.0 . .
C31 C40 H40 119.0 . .
C52 C42 C28 120.6(7) . .
C52 C42 H42 119.7 . .
C28 C42 H42 119.7 . .
C45 C43 C31 119.8(5) . .
C45 C43 H43 120.1 . .
C31 C43 H43 120.1 . .
C39 C44 C35 119.7(6) . .
C39 C44 H44 120.2 . .
C35 C44 H44 120.2 . .
C43 C45 C25 119.9(4) . .
C43 C45 C26 121.7(4) . .
C25 C45 C26 118.2(4) . .
C21 C46 C59 121.1(7) . .
C21 C46 C36 118.0(7) . .
C59 C46 C36 120.9(6) . .
C35 C47 C53 120.7(7) . .
C35 C47 H47 119.6 . .
C53 C47 H47 119.6 . .
C63 C48 C4 119.6(5) . .
C63 C48 H48 120.2 . .
C4 C48 H48 120.2 . .
C83 C49 C59 120.3(7) . .
C83 C49 H49 119.9 . .
C59 C49 H49 119.9 . .
C33 C51 C58 120.0(5) . .
C33 C51 H51 120.0 . .
C58 C51 H51 120.0 . .
C42 C52 C64 122.5(6) . .
C42 C52 F12 121.1(9) . .
C64 C52 F12 116.4(8) . .
C55 C53 C47 118.0(7) . .
C55 C53 H53 121.0 . .
C47 C53 H53 121.0 . .
F22 C55 C39 119.5(8) . .
F22 C55 C53 116.8(8) . .
C39 C55 C53 123.7(7) . .
C67 C56 C20 119.1(6) . .
C67 C56 H56 120.4 . .
C20 C56 H56 120.4 . .
C70 C57 C61 120.8(6) . .
C70 C57 C36 118.9(6) . .
C61 C57 C36 120.1(6) . .
C63 C58 C51 119.0(5) . .
C63 C58 H58 120.5 . .
C51 C58 H58 120.5 . .
C46 C59 C49 119.8(6) . .
C46 C59 H59 120.1 . .
C49 C59 H59 120.1 . .
C71 C60 N11 123.1(5) . .
C71 C60 N9 123.0(5) . .
N11 C60 N9 113.8(5) . .
C66 C61 C57 117.7(7) . .
C66 C61 H61 121.1 . .
C57 C61 H61 121.1 . .
C38 C62 C64 118.5(7) . .
C38 C62 H62 120.7 . .
C64 C62 H62 120.7 . .
C58 C63 C48 121.7(6) . .
C58 C63 H63 119.2 . .
C48 C63 H63 119.2 . .
C52 C64 C62 119.1(6) . .
C52 C64 H64 120.4 . .
C62 C64 H64 120.4 . .
C34 C65 C13 119.5(5) . .
C34 C65 H65 120.3 . .
C13 C65 H65 120.3 . .
C61 C66 C75 120.3(8) . .
C61 C66 H66 119.9 . .
C75 C66 H66 119.9 . .
C56 C67 C71 119.8(6) . .
C56 C67 H67 120.1 . .
C71 C67 H67 120.1 . .
C74 C70 C57 120.2(7) . .
C74 C70 H70 119.9 . .
C57 C70 H70 119.9 . .
C60 C71 C67 117.7(6) . .
C60 C71 H71 121.1 . .
C67 C71 H71 121.1 . .
C75 C74 C70 120.1(9) . .
C75 C74 H74 120.0 . .
C70 C74 H74 120.0 . .
C74 C75 C66 120.8(8) . .
C74 C75 H75 119.6 . .
C66 C75 H75 119.6 . .
C83 C79 C21 123.7(9) . .
C83 C79 H79 118.1 . .
C21 C79 H79 118.1 . .
C49 C83 C79 118.1(8) . .
C49 C83 H83 120.9 . .
C79 C83 H83 120.9 . .

loop_
_geom_bond_atom_site_label_1
_geom_bond_atom_site_label_2
_geom_bond_distance
_geom_bond_site_symmetry_2
Pd1 N5 1.998(3) 2_665
Pd1 N5 1.998(3) .
Pd1 N50 2.022(3) .
Pd1 N50 2.022(3) 2_665
Pd2 N17 2.003(4) .
Pd2 N17 2.003(4) 2_556
Pd2 N11 2.024(4) .
Pd2 N11 2.024(4) 2_556
F12 C52 1.362(7) .
F22 C55 1.353(7) .
O6 C16 1.212(6) .
O19 C13 1.217(5) .
N3 C13 1.413(5) .
N3 C10 1.431(5) .
N3 N5 1.438(4) .
N5 C26 1.282(5) .
N9 C60 1.419(6) .
N9 C16 1.425(6) .
N9 N17 1.439(6) .
N11 C20 1.320(6) .
N11 C60 1.357(7) .
N17 C36 1.290(7) .
N50 C10 1.345(5) .
N50 C14 1.350(5) .
C4 C33 1.375(7) .
C4 C48 1.382(7) .
C4 C26 1.488(6) .
C8 C14 1.376(6) .
C8 C27 1.380(6) .
C8 H8 0.9500 .
C10 C18 1.390(5) .
C13 C65 1.465(6) .
C14 H14 0.9500 .
C16 C30 1.451(7) .
C18 C27 1.370(6) .
C18 H18 0.9500 .
C20 C56 1.387(8) .
C20 H20 0.9500 .
C21 C46 1.333(9) .
C21 C79 1.380(11) .
C21 H21 0.9500 .
C25 C37 1.379(7) .
C25 C45 1.392(6) .
C25 H25 0.9500 .
C26 C45 1.474(6) .
C27 H27 0.9500 .
C28 C42 1.374(7) .
C28 C38 1.385(7) .
C28 H28 0.9500 .
C29 C30 1.351(7) .
C29 C35 1.438(7) .
C29 H29 0.9500 .
C30 H30 0.9500 .
C31 C40 1.390(7) .
C31 C43 1.402(6) .
C31 H31 0.9500 .
C33 C51 1.376(6) .
C33 H33 0.9500 .
C34 C65 1.328(6) .
C34 C38 1.466(6) .
C34 H34 0.9500 .
C35 C47 1.384(7) .
C35 C44 1.422(7) .
C36 C57 1.475(8) .
C36 C46 1.487(8) .
C37 C40 1.375(8) .
C37 H37 0.9500 .
C38 C62 1.383(7) .
C39 C55 1.356(10) .
C39 C44 1.388(8) .
C39 H39 0.9500 .
C40 H40 0.9500 .
C42 C52 1.315(10) .
C42 H42 0.9500 .
C43 C45 1.371(6) .
C43 H43 0.9500 .
C44 H44 0.9500 .
C46 C59 1.344(8) .
C47 C53 1.397(9) .
C47 H47 0.9500 .
C48 C63 1.365(7) .
C48 H48 0.9500 .
C49 C83 1.297(9) .
C49 C59 1.412(8) .
C49 H49 0.9500 .
C51 C58 1.382(8) .
C51 H51 0.9500 .
C52 C64 1.342(10) .
C53 C55 1.365(10) .
C53 H53 0.9500 .
C56 C67 1.381(8) .
C56 H56 0.9500 .
C57 C70 1.376(8) .
C57 C61 1.400(8) .
C58 C63 1.354(8) .
C58 H58 0.9500 .
C59 H59 0.9500 .
C60 C71 1.350(8) .
C61 C66 1.385(9) .
C61 H61 0.9500 .
C62 C64 1.429(9) .
C62 H62 0.9500 .
C63 H63 0.9500 .
C64 H64 0.9500 .
C65 H65 0.9500 .
C66 C75 1.385(12) .
C66 H66 0.9500 .
C67 C71 1.381(8) .
C67 H67 0.9500 .
C70 C74 1.365(10) .
C70 H70 0.9500 .
C71 H71 0.9500 .
C74 C75 1.357(12) .
C74 H74 0.9500 .
C75 H75 0.9500 .
C79 C83 1.357(12) .
C79 H79 0.9500 .
C83 H83 0.9500 .

loop_
_geom_torsion_atom_site_label_1
_geom_torsion_atom_site_label_2
_geom_torsion_atom_site_label_3
_geom_torsion_atom_site_label_4
_geom_torsion
C13 N3 N5 C26 -103.3(4)
C10 N3 N5 C26 122.2(4)
C13 N3 N5 Pd1 86.0(3)
C10 N3 N5 Pd1 -48.5(3)
C60 N9 N17 C36 -125.1(5)
C16 N9 N17 C36 102.2(5)
C60 N9 N17 Pd2 49.4(4)
C16 N9 N17 Pd2 -83.4(4)
C14 N50 C10 C18 -0.1(6)
Pd1 N50 C10 C18 176.5(3)
C14 N50 C10 N3 -176.9(3)
Pd1 N50 C10 N3 -0.3(4)
C13 N3 C10 N50 -98.7(4)
N5 N3 C10 N50 31.8(4)
C13 N3 C10 C18 84.5(5)
N5 N3 C10 C18 -145.0(4)
C10 N3 C13 O19 137.6(4)
N5 N3 C13 O19 10.3(5)
C10 N3 C13 C65 -45.1(5)
N5 N3 C13 C65 -172.5(3)
C10 N50 C14 C8 -2.9(6)
Pd1 N50 C14 C8 -178.9(3)
C27 C8 C14 N50 3.7(6)
C60 N9 C16 O6 -141.4(5)
N17 N9 C16 O6 -15.5(6)
C60 N9 C16 C30 39.9(6)
N17 N9 C16 C30 165.8(4)
N50 C10 C18 C27 2.1(6)
N3 C10 C18 C27 178.7(4)
C60 N11 C20 C56 1.4(8)
Pd2 N11 C20 C56 176.5(5)
N3 N5 C26 C45 -171.8(4)
Pd1 N5 C26 C45 -3.9(7)
N3 N5 C26 C4 9.0(6)
Pd1 N5 C26 C4 176.9(3)
C33 C4 C26 N5 -125.2(5)
C48 C4 C26 N5 57.3(7)
C33 C4 C26 C45 55.7(6)
C48 C4 C26 C45 -121.8(5)
C10 C18 C27 C8 -1.3(6)
C14 C8 C27 C18 -1.5(6)
C35 C29 C30 C16 177.3(5)
O6 C16 C30 C29 -7.9(8)
N9 C16 C30 C29 170.6(4)
C48 C4 C33 C51 -2.0(8)
C26 C4 C33 C51 -179.5(4)
C30 C29 C35 C47 -6.2(9)
C30 C29 C35 C44 175.6(5)
N9 N17 C36 C57 171.4(5)
Pd2 N17 C36 C57 -1.0(8)
N9 N17 C36 C46 -8.2(8)
Pd2 N17 C36 C46 179.3(4)
C45 C25 C37 C40 2.5(8)
C42 C28 C38 C62 -1.6(9)
C42 C28 C38 C34 -179.5(5)
C65 C34 C38 C62 -178.3(5)
C65 C34 C38 C28 -0.4(9)
C25 C37 C40 C31 0.2(9)
C43 C31 C40 C37 -2.3(9)
C38 C28 C42 C52 -0.2(10)
C40 C31 C43 C45 1.7(7)
C55 C39 C44 C35 1.8(9)
C47 C35 C44 C39 -2.1(8)
C29 C35 C44 C39 176.2(5)
C31 C43 C45 C25 0.9(7)
C31 C43 C45 C26 -175.2(4)
C37 C25 C45 C43 -3.1(8)
C37 C25 C45 C26 173.1(5)
N5 C26 C45 C43 50.3(7)
C4 C26 C45 C43 -130.5(5)
N5 C26 C45 C25 -125.8(5)
C4 C26 C45 C25 53.4(6)
C79 C21 C46 C59 2.8(19)
C79 C21 C46 C36 -179.0(12)
N17 C36 C46 C21 109.2(10)
C57 C36 C46 C21 -70.5(11)
N17 C36 C46 C59 -72.6(9)
C57 C36 C46 C59 107.8(7)
C44 C35 C47 C53 0.0(8)
C29 C35 C47 C53 -178.2(5)
C33 C4 C48 C63 -0.8(8)
C26 C4 C48 C63 176.7(5)
C4 C33 C51 C58 1.4(8)
C28 C42 C52 C64 1.8(11)
C28 C42 C52 F12 -177.5(6)
C35 C47 C53 C55 2.4(9)
C44 C39 C55 F22 177.9(5)
C44 C39 C55 C53 0.8(10)
C47 C53 C55 F22 179.9(5)
C47 C53 C55 C39 -2.9(10)
N11 C20 C56 C67 -0.2(10)
N17 C36 C57 C70 127.8(6)
C46 C36 C57 C70 -52.6(8)
N17 C36 C57 C61 -47.1(8)
C46 C36 C57 C61 132.6(6)
C33 C51 C58 C63 2.0(9)
C21 C46 C59 C49 0.0(13)
C36 C46 C59 C49 -178.2(6)
C83 C49 C59 C46 0.0(11)
C20 N11 C60 C71 -0.2(9)
Pd2 N11 C60 C71 -175.9(5)
C20 N11 C60 N9 176.7(5)
Pd2 N11 C60 N9 1.0(6)
C16 N9 C60 C71 -88.7(7)
N17 N9 C60 C71 143.9(6)
C16 N9 C60 N11 94.4(6)
N17 N9 C60 N11 -33.0(6)
C70 C57 C61 C66 1.2(10)
C36 C57 C61 C66 175.9(6)
C28 C38 C62 C64 1.8(9)
C34 C38 C62 C64 179.8(6)
C51 C58 C63 C48 -4.8(11)
C4 C48 C63 C58 4.3(10)
C42 C52 C64 C62 -1.6(11)
F12 C52 C64 C62 177.8(5)
C38 C62 C64 C52 -0.3(10)
C38 C34 C65 C13 178.1(5)
O19 C13 C65 C34 0.8(7)
N3 C13 C65 C34 -176.3(4)
C57 C61 C66 C75 -4.3(12)
C20 C56 C67 C71 -2.2(10)
C61 C57 C70 C74 1.7(11)
C36 C57 C70 C74 -173.1(7)
N11 C60 C71 C67 -2.2(10)
N9 C60 C71 C67 -178.8(6)
C56 C67 C71 C60 3.3(10)
C57 C70 C74 C75 -1.4(14)
C70 C74 C75 C66 -1.7(17)
C61 C66 C75 C74 4.7(16)
C46 C21 C79 C83 -6(3)
C59 C49 C83 C79 -2.8(16)
C21 C79 C83 C49 6(2)

loop_
_platon_squeeze_void_nr
_platon_squeeze_void_average_x
_platon_squeeze_void_average_y
_platon_squeeze_void_average_z
_platon_squeeze_void_volume
_platon_squeeze_void_count_electrons
_platon_squeeze_void_content
1 0.105 0.500 0.500 1171 393 ' '
